data_1516198
loop_
_publ_author_name
'Hathwar, Venkatesha R.'
'Thakur, Tejender S.'
'Dubey, Ritesh'
'Pavan, Mysore S.'
'Row, Tayur N Guru'
'Desiraju, Gautam R.'

_publ_section_title
;
 Extending the supramolecular synthon based fragment approach (SBFA) for
 transferability of multipole charge density parameters to
 monofluorobenzoic acids and their cocrystals with isonicotinamide:
 importance of C-H&#x00B7;&#x00B7;&#x00B7;O, C-H&#x00B7;&#x00B7;&#x00B7;F,
 and F&#x00B7;&#x00B7;&#x00B7;F intermolecular regions.
;
_journal_issue 45
_journal_name_full 'The journal of physical chemistry. A'
_journal_page_first 12852
_journal_page_last 12863
_journal_paper_doi 10.1021/jp2039866
_journal_volume 115
_journal_year 2011
_chemical_compound_source 'see text'
_chemical_formula_moiety 'C7 H5 F O2, C6 H6 N2 O'
_chemical_formula_sum 'C13 H11 F N2 O3'
_chemical_formula_weight 262.24
_chemical_name_common '4-flurobenzoic acid:Isonicotinamide'
_chemical_name_systematic ?
_space_group_IT_number 15
_symmetry_cell_setting monoclinic
_symmetry_Int_Tables_number 15
_symmetry_space_group_name_Hall '-C 2yc'
_symmetry_space_group_name_H-M 'C 1 2/c 1'
_atom_sites_solution_hydrogens geom
_atom_sites_solution_primary direct
_atom_sites_solution_secondary difmap
_cell_angle_alpha 90
_cell_angle_beta 95.888(8)
_cell_angle_gamma 90
_cell_formula_units_Z 8
_cell_length_a 22.046(3)
_cell_length_b 5.2078(6)
_cell_length_c 20.995(3)
_cell_measurement_reflns_used 2639
_cell_measurement_temperature 100(2)
_cell_measurement_theta_max 27.5
_cell_measurement_theta_min 3.6
_cell_volume 2397.7(5)
_computing_cell_refinement
;
CrystalClear-SM Expert 2.0 rc11k (Rigaku, 2009)
;
_computing_data_collection
;
CrystalClear-SM Expert 2.0 rc11k (Rigaku, 2009)
;
_computing_data_reduction
;
CrystalClear-SM Expert 2.0 rc11k (Rigaku, 2009)
;
_computing_publication_material 'PLATON (Spek, 2003)'
_computing_structure_refinement 'SHELXL-97 (Sheldrick, 1997)'
_diffrn_ambient_temperature 100
_diffrn_detector_area_resol_mean 13.6612
_diffrn_measured_fraction_theta_full 0.999
_diffrn_measured_fraction_theta_max 0.999
_diffrn_measurement_details
;
scan:
    Number of images: 360
               Slice: -60.0000 - 120.0000
         Image width: 0.5000
            Exp time: 16.0000
       Rotation axis: Omega
               Omega: 0.0000
                 Chi: 54.0000
                 Phi: 0.0000
                 XTD: 49.4094
              2theta: 29.5489
scan:
    Number of images: 360
               Slice: -60.0000 - 120.0000
         Image width: 0.5000
            Exp time: 16.0000
       Rotation axis: Omega
               Omega: 0.0000
                 Chi: 54.0000
                 Phi: 120.0000
                 XTD: 49.4094
              2theta: 29.5489
scan:
    Number of images: 360
               Slice: -60.0000 - 120.0000
         Image width: 0.5000
            Exp time: 16.0000
       Rotation axis: Omega
               Omega: 0.0000
                 Chi: 54.0000
                 Phi: 240.0000
                 XTD: 49.4094
              2theta: 29.5489

;
_diffrn_measurement_device
;
XtaLABmini: Fixed Chi 2 circle
;
_diffrn_measurement_device_type
;
Rigaku Mercury375R (2x2 bin mode)
;
_diffrn_measurement_method 'profile data from \w-scans'
_diffrn_orient_matrix_type d*Trek
_diffrn_orient_matrix_UB_11 0.009429
_diffrn_orient_matrix_UB_12 -0.002029
_diffrn_orient_matrix_UB_13 0.044569
_diffrn_orient_matrix_UB_21 -0.017743
_diffrn_orient_matrix_UB_22 -0.191134
_diffrn_orient_matrix_UB_23 -0.004949
_diffrn_orient_matrix_UB_31 0.047408
_diffrn_orient_matrix_UB_32 -0.004266
_diffrn_orient_matrix_UB_33 -0.005198
_diffrn_radiation_monochromator 'Graphite Monochromator'
_diffrn_radiation_probe x-ray
_diffrn_radiation_source 'Sealed Tube'
_diffrn_radiation_type MoK\a
_diffrn_radiation_wavelength 0.71073
_diffrn_reflns_av_R_equivalents 0.0540
_diffrn_reflns_av_sigmaI/netI 0.0335
_diffrn_reflns_limit_h_max 28
_diffrn_reflns_limit_h_min -28
_diffrn_reflns_limit_k_max 6
_diffrn_reflns_limit_k_min -6
_diffrn_reflns_limit_l_max 27
_diffrn_reflns_limit_l_min -27
_diffrn_reflns_number 12029
_diffrn_reflns_theta_full 27.45
_diffrn_reflns_theta_max 27.45
_diffrn_reflns_theta_min 1.86
_exptl_absorpt_coefficient_mu 0.115
_exptl_absorpt_correction_T_max 0.994
_exptl_absorpt_correction_T_min 0.972
_exptl_absorpt_correction_type multi-scan
_exptl_absorpt_process_details 'Jacobson, R. (1998) Private communication'
_exptl_crystal_colour Colorless
_exptl_crystal_density_diffrn 1.453
_exptl_crystal_density_method 'Not Measured'
_exptl_crystal_description plate
_exptl_crystal_F_000 1088
_exptl_crystal_size_max 0.250
_exptl_crystal_size_mid 0.100
_exptl_crystal_size_min 0.050
_refine_diff_density_max 0.397
_refine_diff_density_min -0.232
_refine_diff_density_rms 0.062
_refine_ls_extinction_method none
_refine_ls_goodness_of_fit_ref 1.132
_refine_ls_hydrogen_treatment mixed
_refine_ls_matrix_type full
_refine_ls_number_parameters 216
_refine_ls_number_reflns 2741
_refine_ls_number_restraints 0
_refine_ls_restrained_S_all 1.132
_refine_ls_R_factor_all 0.0591
_refine_ls_R_factor_gt 0.0449
_refine_ls_shift/su_max 0.000
_refine_ls_shift/su_mean 0.000
_refine_ls_structure_factor_coef Fsqd
_refine_ls_weighting_details 'calc w=1/[\s^2^(Fo^2^)+(0.0660P)^2^+1.9634P] where P=(Fo^2^+2Fc^2^)/3'
_refine_ls_weighting_scheme calc
_refine_ls_wR_factor_gt 0.1129
_refine_ls_wR_factor_ref 0.1389
_reflns_number_gt 2247
_reflns_number_total 2741
_reflns_threshold_expression I>2\s(I)
_cod_data_source_file 4FBzACOplaton.cif
_cod_data_source_block shelxl
_cod_depositor_comments
;
The following automatic conversions were performed:

'_exptl_absorpt_correction_type' value 'Multi-scan' changed to
'multi-scan' according to
/usr/data/users/saulius/automatic-downloads/retrospective/ACS/lib/dictionaries/cif_core.dic
dictionary named 'cif_core.dic' version 2.4.2 from 2011-04-26.

Automatic conversion script
Id: cif_fix_values 2281 2013-09-26 08:29:07Z andrius 
;
_cod_original_sg_symbol_H-M 'C 2/c'
_cod_database_code 1516198

loop_
_symmetry_equiv_pos_site_id
_symmetry_equiv_pos_as_xyz
1 x,y,z
2 -x,y,1/2-z
3 -x,-y,-z
4 x,-y,1/2+z
5 1/2+x,1/2+y,z
6 1/2-x,1/2+y,1/2-z
7 1/2-x,1/2-y,-z
8 1/2+x,1/2-y,1/2+z

loop_
_atom_site_aniso_label
_atom_site_aniso_U_11
_atom_site_aniso_U_22
_atom_site_aniso_U_33
_atom_site_aniso_U_23
_atom_site_aniso_U_13
_atom_site_aniso_U_12
F1 0.0333(6) 0.0388(7) 0.0304(6) -0.0209(5) 0.0080(5) -0.0149(5)
O1 0.0185(6) 0.0241(6) 0.0189(6) -0.0078(5) 0.0067(5) -0.0056(5)
O2 0.0184(6) 0.0218(6) 0.0200(6) -0.0021(5) 0.0062(5) -0.0034(5)
C1 0.0155(8) 0.0169(8) 0.0146(8) -0.0009(6) 0.0012(6) 0.0009(6)
C2 0.0187(8) 0.0251(9) 0.0187(8) -0.0020(7) 0.0066(7) -0.0022(7)
C3 0.0251(9) 0.0299(10) 0.0181(9) -0.0091(7) 0.0071(7) -0.0027(8)
C4 0.0214(8) 0.0238(9) 0.0207(9) -0.0082(7) 0.0002(7) -0.0030(7)
C5 0.0181(8) 0.0242(9) 0.0209(9) -0.0031(7) 0.0051(7) -0.0050(7)
C6 0.0182(8) 0.0227(8) 0.0159(8) -0.0037(7) 0.0058(6) 0.0001(7)
C7 0.0149(7) 0.0163(7) 0.0151(8) -0.0003(6) 0.0035(6) 0.0022(6)
O3 0.0216(6) 0.0193(6) 0.0172(6) -0.0044(5) 0.0073(5) -0.0032(5)
N1 0.0167(7) 0.0176(7) 0.0175(7) -0.0019(5) 0.0007(5) 0.0002(6)
N2 0.0180(7) 0.0164(7) 0.0165(7) -0.0036(6) 0.0047(6) -0.0022(6)
C8 0.0167(8) 0.0191(8) 0.0205(9) -0.0005(7) 0.0035(6) -0.0015(6)
C9 0.0171(8) 0.0188(8) 0.0160(8) -0.0009(6) 0.0036(6) 0.0011(6)
C10 0.0141(7) 0.0136(7) 0.0161(8) 0.0002(6) 0.0006(6) 0.0024(6)
C11 0.0168(8) 0.0206(8) 0.0190(8) -0.0013(7) 0.0050(6) -0.0028(7)
C12 0.0212(8) 0.0218(9) 0.0174(8) -0.0048(7) 0.0043(7) -0.0014(7)
C13 0.0150(7) 0.0141(7) 0.0150(8) -0.0001(6) 0.0016(6) 0.0025(6)

loop_
_atom_site_label
_atom_site_type_symbol
_atom_site_thermal_displace_type
_atom_site_fract_x
_atom_site_fract_y
_atom_site_fract_z
_atom_site_occupancy
_atom_site_U_iso_or_equiv
F1 F Uani 0.24933(5) 1.1153(2) 0.44697(5) 1.000 0.0338(4)
O1 O Uani 0.16010(5) 0.2761(2) 0.24733(6) 1.000 0.0202(3)
O2 O Uani 0.08564(5) 0.2283(2) 0.31129(6) 1.000 0.0198(3)
C1 C Uani 0.16381(7) 0.5422(3) 0.33800(7) 1.000 0.0157(5)
C2 C Uani 0.14179(8) 0.6162(3) 0.39526(8) 1.000 0.0205(5)
C3 C Uani 0.17049(8) 0.8101(4) 0.43239(9) 1.000 0.0240(5)
C4 C Uani 0.22087(8) 0.9253(4) 0.41115(8) 1.000 0.0221(5)
C5 C Uani 0.24405(8) 0.8585(4) 0.35493(8) 1.000 0.0209(5)
C6 C Uani 0.21502(8) 0.6639(3) 0.31821(8) 1.000 0.0187(5)
C7 C Uani 0.13265(7) 0.3336(3) 0.29832(8) 1.000 0.0153(4)
O3 O Uani 0.05267(5) 0.2591(2) 0.00779(6) 1.000 0.0190(3)
N1 N Uani 0.10962(6) 0.9101(3) 0.17643(7) 1.000 0.0173(4)
N2 N Uani -0.01563(6) 0.1597(3) 0.07736(7) 1.000 0.0168(4)
C8 C Uani 0.12863(8) 0.8541(3) 0.11916(8) 1.000 0.0187(5)
C9 C Uani 0.10288(7) 0.6585(3) 0.08059(8) 1.000 0.0172(5)
C10 C Uani 0.05571(7) 0.5139(3) 0.10158(8) 1.000 0.0147(4)
C11 C Uani 0.03610(8) 0.5714(3) 0.16101(8) 1.000 0.0186(5)
C12 C Uani 0.06429(8) 0.7705(3) 0.19654(8) 1.000 0.0200(5)
C13 C Uani 0.02979(7) 0.2990(3) 0.05838(8) 1.000 0.0147(4)
H1 H Uiso 0.1401(12) 0.132(5) 0.2217(13) 1.000 0.058(8)
H2 H Uiso 0.1083(9) 0.533(4) 0.4101(10) 1.000 0.026(5)
H3 H Uiso 0.1573(10) 0.861(4) 0.4722(11) 1.000 0.030(6)
H5 H Uiso 0.2763(9) 0.943(4) 0.3413(10) 1.000 0.025(5)
H6 H Uiso 0.2303(9) 0.613(4) 0.2805(10) 1.000 0.023(5)
H2A H Uiso -0.0303(9) 0.031(5) 0.0525(10) 1.000 0.030(6)
H2B H Uiso -0.0354(10) 0.195(5) 0.1133(11) 1.000 0.033(6)
H8 H Uiso 0.1635(8) 0.954(4) 0.1053(9) 1.000 0.017(5)
H9 H Uiso 0.1193(10) 0.623(4) 0.0385(10) 1.000 0.029(6)
H11 H Uiso 0.0045(9) 0.480(4) 0.1783(9) 1.000 0.023(5)
H12 H Uiso 0.0521(9) 0.816(4) 0.2399(10) 1.000 0.024(5)

loop_
_atom_type_symbol
_atom_type_description
_atom_type_scat_dispersion_real
_atom_type_scat_dispersion_imag
_atom_type_scat_source
O O 0.0106 0.0060 'International Tables Vol C Tables 4.2.6.8 and 6.1.1.4'
N N 0.0061 0.0033 'International Tables Vol C Tables 4.2.6.8 and 6.1.1.4'
F F 0.0171 0.0103 'International Tables Vol C Tables 4.2.6.8 and 6.1.1.4'
H H 0.0000 0.0000 'International Tables Vol C Tables 4.2.6.8 and 6.1.1.4'
C C 0.0033 0.0016 'International Tables Vol C Tables 4.2.6.8 and 6.1.1.4'

loop_
_geom_angle_atom_site_label_1
_geom_angle_atom_site_label_2
_geom_angle_atom_site_label_3
_geom_angle
_geom_angle_publ_flag
C7 O1 H1 113.2(16) no
C8 N1 C12 118.38(15) yes
H2A N2 H2B 117(2) no
C13 N2 H2A 118.3(14) no
C13 N2 H2B 124.5(15) no
C2 C1 C7 120.04(14) no
C6 C1 C7 120.31(14) no
C2 C1 C6 119.65(15) no
C1 C2 C3 120.38(16) no
C2 C3 C4 118.15(17) no
F1 C4 C5 117.89(16) yes
C3 C4 C5 123.37(18) no
F1 C4 C3 118.75(16) yes
C4 C5 C6 117.99(17) no
C1 C6 C5 120.47(15) no
O1 C7 O2 123.20(15) yes
O2 C7 C1 123.50(15) yes
O1 C7 C1 113.30(13) yes
C1 C2 H2 121.0(13) no
C3 C2 H2 118.6(13) no
C4 C3 H3 119.6(13) no
C2 C3 H3 122.3(13) no
C6 C5 H5 120.7(13) no
C4 C5 H5 121.3(13) no
C5 C6 H6 119.6(13) no
C1 C6 H6 119.9(13) no
N1 C8 C9 122.34(16) yes
C8 C9 C10 119.16(15) no
C9 C10 C11 118.52(15) no
C9 C10 C13 117.28(14) no
C11 C10 C13 124.18(14) no
C10 C11 C12 118.62(15) no
N1 C12 C11 122.98(16) yes
O3 C13 N2 123.39(15) yes
O3 C13 C10 118.38(14) yes
N2 C13 C10 118.22(14) yes
N1 C8 H8 117.9(11) no
C9 C8 H8 119.7(11) no
C8 C9 H9 119.1(12) no
C10 C9 H9 121.8(12) no
C10 C11 H11 122.9(12) no
C12 C11 H11 118.5(12) no
N1 C12 H12 115.8(12) no
C11 C12 H12 121.2(12) no

loop_
_geom_bond_atom_site_label_1
_geom_bond_atom_site_label_2
_geom_bond_distance
_geom_bond_publ_flag
F1 C4 1.357(2) yes
O1 C7 1.317(2) yes
O2 C7 1.2275(19) yes
O1 H1 1.00(3) no
O3 C13 1.239(2) yes
N1 C12 1.339(2) yes
N1 C8 1.345(2) yes
N2 C13 1.330(2) yes
N2 H2B 0.93(2) no
N2 H2A 0.89(2) no
C1 C2 1.396(2) no
C1 C7 1.493(2) no
C1 C6 1.395(2) no
C2 C3 1.388(3) no
C3 C4 1.376(3) no
C4 C5 1.378(2) no
C5 C6 1.389(3) no
C2 H2 0.94(2) no
C3 H3 0.95(2) no
C5 H5 0.91(2) no
C6 H6 0.93(2) no
C8 C9 1.386(2) no
C9 C10 1.392(2) no
C10 C11 1.394(2) no
C10 C13 1.515(2) no
C11 C12 1.387(2) no
C8 H8 0.996(19) no
C9 H9 1.01(2) no
C11 H11 0.95(2) no
C12 H12 1.00(2) no

loop_
_geom_contact_atom_site_label_1
_geom_contact_atom_site_label_2
_geom_contact_distance
_geom_contact_site_symmetry_2
_geom_contact_publ_flag
F1 F1 2.6295(15) 7_576 no
O1 N1 2.5976(19) 1_545 no
O1 C5 3.192(2) 6_545 no
O1 C6 3.255(2) 6_545 no
O2 C11 3.325(2) 2_555 no
O2 C12 3.388(2) 1_545 no
O2 N2 2.9522(19) 2_555 no
O3 C3 3.198(2) 4_564 no
O3 C13 3.164(2) 3_565 no
O3 C10 3.355(2) 3_565 no
O3 C2 3.289(2) 4_564 no
O3 N2 2.8845(19) 3_555 no
O1 H6 2.40(2) . no
O1 H6 2.68(2) 6_545 no
O1 H5 2.59(2) 6_545 no
O2 H2B 2.03(2) 2_555 no
O2 H2 2.62(2) . no
O2 H12 2.68(2) 1_545 no
O2 H11 2.41(2) 2_555 no
O3 H2A 2.00(2) 3_555 no
O3 H9 2.44(2) . no
O3 H3 2.57(2) 4_564 no
O3 H2 2.72(2) 4_564 no
N1 O1 2.5976(19) 1_565 no
N1 C7 3.377(2) 1_565 no
N2 O3 2.8845(19) 3_555 no
N2 O2 2.9522(19) 2_555 no
N1 H1 1.60(3) 1_565 no
N2 H2 2.85(2) 2_555 no
N2 H11 2.70(2) . no
C2 O3 3.289(2) 4_565 no
C3 O3 3.198(2) 4_565 no
C5 O1 3.192(2) 6_555 no
C6 O1 3.255(2) 6_555 no
C7 N1 3.377(2) 1_545 no
C7 C12 3.370(2) . no
C8 C13 3.343(2) 1_565 no
C10 O3 3.355(2) 3_565 no
C11 O2 3.325(2) 2_555 no
C12 C7 3.370(2) . no
C12 O2 3.388(2) 1_565 no
C13 C13 3.385(2) 3_565 no
C13 O3 3.164(2) 3_565 no
C13 C8 3.343(2) 1_545 no
C5 H8 2.99(2) 6_545 no
C7 H2B 3.06(2) 2_555 no
C8 H5 3.05(2) 6_545 no
C8 H1 2.59(3) 1_565 no
C11 H2B 2.65(2) . no
C12 H12 3.02(2) 2_555 no
C12 H1 2.54(3) 1_565 no
C13 H2A 2.90(2) 3_555 no
H1 C12 2.54(3) 1_545 no
H1 N1 1.60(3) 1_545 no
H1 C8 2.59(3) 1_545 no
H2 H2B 2.40(3) 2_555 no
H2 O2 2.62(2) . no
H2 N2 2.85(2) 2_555 no
H2 O3 2.72(2) 4_565 no
H2A O3 2.00(2) 3_555 no
H2A C13 2.90(2) 3_555 no
H2B H11 2.14(3) . no
H2B O2 2.03(2) 2_555 no
H2B H2 2.40(3) 2_555 no
H2B C7 3.06(2) 2_555 no
H2B C11 2.65(2) . no
H3 O3 2.57(2) 4_565 no
H5 O1 2.59(2) 6_555 no
H5 C8 3.05(2) 6_555 no
H6 O1 2.68(2) 6_555 no
H6 O1 2.40(2) . no
H8 C5 2.990(19) 6_555 no
H9 O3 2.44(2) . no
H11 N2 2.70(2) . no
H11 H2B 2.14(3) . no
H11 O2 2.41(2) 2_555 no
H12 O2 2.68(2) 1_565 no
H12 C12 3.02(2) 2_555 no
H12 H12 2.38(3) 2_555 no

loop_
_geom_hbond_atom_site_label_D
_geom_hbond_atom_site_label_H
_geom_hbond_atom_site_label_A
_geom_hbond_distance_DH
_geom_hbond_distance_HA
_geom_hbond_distance_DA
_geom_hbond_angle_DHA
_geom_hbond_site_symmetry_A
_geom_hbond_publ_flag
O1 H1 N1 1.00(3) 1.60(3) 2.5976(19) 176(2) 1_545 yes
N2 H2A O3 0.89(2) 2.00(2) 2.8845(19) 172.5(19) 3_555 yes
N2 H2B O2 0.93(2) 2.03(2) 2.9522(19) 172(2) 2_555 yes
C3 H3 O3 0.95(2) 2.57(2) 3.198(2) 123.5(17) 4_565 yes
C5 H5 O1 0.91(2) 2.59(2) 3.192(2) 124.3(16) 6_555 yes
C6 H6 O1 0.93(2) 2.40(2) 2.718(2) 100.2(14) . yes
C11 H11 O2 0.95(2) 2.41(2) 3.325(2) 162.8(16) 2_555 yes

loop_
_geom_torsion_atom_site_label_1
_geom_torsion_atom_site_label_2
_geom_torsion_atom_site_label_3
_geom_torsion_atom_site_label_4
_geom_torsion
_geom_torsion_publ_flag
C12 N1 C8 C9 0.2(2) no
C8 N1 C12 C11 -0.1(2) no
C7 C1 C2 C3 -179.96(16) no
C2 C1 C6 C5 -0.2(2) no
C2 C1 C7 O1 -176.96(14) no
C2 C1 C7 O2 4.0(2) no
C6 C1 C7 O1 3.0(2) no
C6 C1 C2 C3 0.1(2) no
C6 C1 C7 O2 -176.05(15) no
C7 C1 C6 C5 179.85(16) no
C1 C2 C3 C4 -0.1(3) no
C2 C3 C4 F1 179.94(14) no
C2 C3 C4 C5 0.2(3) no
C3 C4 C5 C6 -0.3(3) no
F1 C4 C5 C6 179.94(15) no
C4 C5 C6 C1 0.3(3) no
N1 C8 C9 C10 -0.1(3) no
C8 C9 C10 C11 -0.1(2) no
C8 C9 C10 C13 -178.88(14) no
C13 C10 C11 C12 178.88(15) no
C9 C10 C13 O3 1.7(2) no
C9 C10 C13 N2 -179.52(15) no
C11 C10 C13 O3 -176.97(15) no
C11 C10 C13 N2 1.8(2) no
C9 C10 C11 C12 0.2(2) no
C10 C11 C12 N1 -0.1(3) no
